data_2210589
loop_
_publ_author_name
'Li Wu'
'Fu-Xia Liang'
'Xiao-Ai Sun'
'Wen-Qin Zhang'

_publ_section_title
;
 <i>p</i>-Phenylene bis(benzenesulfonate)
;
_journal_coeditor_code FB2021
_journal_issue 10
_journal_name_full 'Acta Crystallographica Section E'
_journal_page_first o4288
_journal_page_last o4290
_journal_paper_doi 10.1107/S1600536806035173
_journal_volume 62
_journal_year 2006
_chemical_formula_iupac 'C18 H14 O6 S2'
_chemical_formula_moiety 'C18 H14 O6 S2'
_chemical_formula_sum 'C18 H14 O6 S2'
_chemical_formula_weight 390.41
_chemical_melting_point .388E-305
_chemical_name_systematic
;
p-Phenylene bis(benzenesulfonate)
;
_space_group_IT_number 2
_symmetry_cell_setting triclinic
_symmetry_space_group_name_Hall '-P 1'
_symmetry_space_group_name_H-M 'P -1'
_atom_sites_solution_hydrogens geom
_atom_sites_solution_primary direct
_atom_sites_solution_secondary difmap
_cell_angle_alpha 101.125(4)
_cell_angle_beta 109.046(4)
_cell_angle_gamma 110.346(4)
_cell_formula_units_Z 2
_cell_length_a 8.225(2)
_cell_length_b 10.664(3)
_cell_length_c 12.493(3)
_cell_measurement_reflns_used 2006
_cell_measurement_temperature 294(2)
_cell_measurement_theta_max 22.60
_cell_measurement_theta_min 2.30
_cell_volume 911.3(4)
_computing_cell_refinement SMART
_computing_data_collection 'SMART (Bruker, 1997)'
_computing_data_reduction 'SAINT (Bruker, 1997)'
_computing_molecular_graphics 'SHELXTL (Bruker, 1997)'
_computing_publication_material SHELXTL
_computing_structure_refinement 'SHELXL97 (Sheldrick, 1997)'
_computing_structure_solution 'SHELXS97 (Sheldrick, 1997)'
_diffrn_ambient_temperature 294(2)
_diffrn_measured_fraction_theta_full 0.993
_diffrn_measured_fraction_theta_max 0.993
_diffrn_measurement_device_type 'Bruker SMART 1000'
_diffrn_measurement_method '\f and \w'
_diffrn_radiation_monochromator graphite
_diffrn_radiation_source 'fine-focus sealed tube'
_diffrn_radiation_type MoK\a
_diffrn_radiation_wavelength 0.71073
_diffrn_reflns_av_R_equivalents 0.0183
_diffrn_reflns_av_sigmaI/netI 0.0355
_diffrn_reflns_limit_h_max 9
_diffrn_reflns_limit_h_min -9
_diffrn_reflns_limit_k_max 6
_diffrn_reflns_limit_k_min -12
_diffrn_reflns_limit_l_max 14
_diffrn_reflns_limit_l_min -14
_diffrn_reflns_number 4642
_diffrn_reflns_theta_full 25.01
_diffrn_reflns_theta_max 25.01
_diffrn_reflns_theta_min 1.84
_diffrn_standards_decay_% 0
_diffrn_standards_interval_count 0
_diffrn_standards_interval_time 0
_diffrn_standards_number 0
_exptl_absorpt_coefficient_mu 0.324
_exptl_absorpt_correction_T_max 0.937
_exptl_absorpt_correction_T_min 0.862
_exptl_absorpt_correction_type multi-scan
_exptl_absorpt_process_details '(SADABS; Bruker, 1997)'
_exptl_crystal_colour colourless
_exptl_crystal_density_diffrn 1.423
_exptl_crystal_density_method 'not measured'
_exptl_crystal_description block
_exptl_crystal_F_000 404
_exptl_crystal_size_max 0.40
_exptl_crystal_size_mid 0.34
_exptl_crystal_size_min 0.20
_refine_diff_density_max 0.214
_refine_diff_density_min -0.316
_refine_ls_extinction_coef 0.179(8)
_refine_ls_extinction_expression Fc^*^=kFc[1+0.001xFc^2^\l^3^/sin(2\q)]^-1/4^
_refine_ls_extinction_method 'SHELXL97 (Sheldrick, 1997)'
_refine_ls_goodness_of_fit_ref 1.043
_refine_ls_hydrogen_treatment constr
_refine_ls_matrix_type full
_refine_ls_number_constraints 56
_refine_ls_number_parameters 236
_refine_ls_number_reflns 3191
_refine_ls_number_restraints 0
_refine_ls_restrained_S_all 1.043
_refine_ls_R_factor_all 0.0631
_refine_ls_R_factor_gt 0.0426
_refine_ls_shift/su_max 0.004
_refine_ls_shift/su_mean 0.001
_refine_ls_structure_factor_coef Fsqd
_refine_ls_weighting_details 'calc w = 1/[\s^2^(Fo^2^)+(0.0564P)^2^+0.3203P] where P=(Fo^2^+2Fc^2^)/3'
_refine_ls_weighting_scheme calc
_refine_ls_wR_factor_gt 0.1059
_refine_ls_wR_factor_ref 0.1213
_reflns_number_gt 2346
_reflns_number_total 3191
_reflns_threshold_expression I>2\s(I)
_cod_data_source_file fb2021.cif
_cod_data_source_block I
_cod_depositor_comments
;
The following automatic conversions were performed:
'_symmetry_cell_setting' value 'Triclinic' changed to 'triclinic'
according to '/home/saulius/struct/CIF-dictionaries/cif_core.dic'
dictionary named 'cif_core.dic' version 2.4.1 from 2010-06-29.

Automatic conversion script
Id: cif_fix_enum 1527 2010-12-29 10:47:43Z saulius 

The following automatic conversions were performed:

'_symmetry_cell_setting' value 'Triclinic' changed to 'triclinic'
according to /home/saulius/struct/CIF-dictionaries/cif_core.dic
dictionary named 'cif_core.dic' version 2.4.1 from 2010-06-29.

Automatic conversion script
Id: cif_fix_values 1715 2011-07-08 13:25:40Z adriana 
;
_cod_database_code 2210589
_cod_database_fobs_code 2210589

loop_
_symmetry_equiv_pos_as_xyz
'x, y, z'
'-x, -y, -z'

loop_
_atom_site_type_symbol
_atom_site_label
_atom_site_fract_x
_atom_site_fract_y
_atom_site_fract_z
_atom_site_U_iso_or_equiv
_atom_site_adp_type
_atom_site_calc_flag
_atom_site_refinement_flags
_atom_site_occupancy
S S1 0.02464(11) 0.98717(8) 0.79836(6) 0.0627(3) Uani d . 1
S S2 0.39752(10) 0.64022(8) 0.32249(6) 0.0608(3) Uani d . 1
O O1 0.2428(3) 1.09633(18) 0.88713(16) 0.0611(5) Uani d . 1
O O2 -0.0563(4) 1.0777(3) 0.7634(2) 0.0963(8) Uani d . 1
O O3 -0.0533(3) 0.8953(3) 0.85588(19) 0.0841(7) Uani d . 1
O O4 0.1719(2) 0.54401(19) 0.24340(16) 0.0580(5) Uani d . 1
O O5 0.4517(3) 0.7681(2) 0.2965(2) 0.0824(6) Uani d . 1
O O6 0.4199(3) 0.6432(3) 0.44020(18) 0.0849(7) Uani d . 1
C C1 0.0422(3) 0.8883(3) 0.6770(2) 0.0508(6) Uani d . 1
C C2 -0.0415(4) 0.7427(3) 0.6443(3) 0.0678(8) Uani d . 1
H H2 -0.1000 0.6991 0.6882 0.081 Uiso calc R 1
C C3 -0.0380(5) 0.6633(4) 0.5474(4) 0.0927(11) Uani d . 1
H H3 -0.0965 0.5644 0.5240 0.111 Uiso calc R 1
C C4 0.0488(6) 0.7255(5) 0.4848(3) 0.0952(13) Uani d . 1
H H4 0.0486 0.6689 0.4179 0.114 Uiso calc R 1
C C5 0.1387(6) 0.8723(5) 0.5179(3) 0.0952(12) Uani d . 1
H H5 0.2016 0.9142 0.4751 0.114 Uiso calc R 1
C C6 0.1341(4) 0.9567(3) 0.6162(3) 0.0701(8) Uani d . 1
H H6 0.1911 1.0556 0.6397 0.084 Uiso calc R 1
C C7 0.3697(4) 1.0426(2) 0.9433(2) 0.0506(6) Uani d . 1
C C8 0.3581(4) 0.9974(3) 1.0375(2) 0.0571(7) Uani d . 1
H H8 0.2626 0.9965 1.0621 0.069 Uiso calc R 1
C C9 0.4908(4) 0.9535(3) 1.0948(2) 0.0565(7) Uani d . 1
H H9 0.4857 0.9218 1.1585 0.068 Uiso calc R 1
C C10 0.4988(4) 0.5378(3) 0.2687(2) 0.0557(7) Uani d . 1
C C11 0.5723(4) 0.5687(4) 0.1873(3) 0.0761(9) Uani d . 1
H H11 0.5698 0.6442 0.1611 0.091 Uiso calc R 1
C C12 0.6498(5) 0.4845(6) 0.1456(3) 0.0983(13) Uani d . 1
H H12 0.6976 0.5025 0.0893 0.118 Uiso calc R 1
C C13 0.6569(5) 0.3753(5) 0.1860(4) 0.0958(12) Uani d . 1
H H13 0.7111 0.3206 0.1580 0.115 Uiso calc R 1
C C14 0.5847(5) 0.3461(4) 0.2673(3) 0.0821(10) Uani d . 1
H H14 0.5893 0.2714 0.2942 0.099 Uiso calc R 1
C C15 0.5055(4) 0.4269(3) 0.3090(3) 0.0628(7) Uani d . 1
H H15 0.4564 0.4072 0.3643 0.075 Uiso calc R 1
C C16 0.0898(3) 0.5244(3) 0.1190(2) 0.0490(6) Uani d . 1
C C17 0.0601(4) 0.6317(3) 0.0835(2) 0.0539(6) Uani d . 1
H H17 0.1009 0.7196 0.1403 0.065 Uiso calc R 1
C C18 -0.0313(4) 0.6066(3) -0.0381(3) 0.0542(7) Uani d . 1
H H18 -0.0529 0.6774 -0.0648 0.065 Uiso calc R 1

loop_
_atom_site_aniso_label
_atom_site_aniso_U_11
_atom_site_aniso_U_22
_atom_site_aniso_U_33
_atom_site_aniso_U_12
_atom_site_aniso_U_13
_atom_site_aniso_U_23
S1 0.0625(5) 0.0703(5) 0.0594(5) 0.0379(4) 0.0260(4) 0.0143(4)
S2 0.0619(5) 0.0642(5) 0.0540(4) 0.0247(4) 0.0240(3) 0.0229(3)
O1 0.0703(12) 0.0492(10) 0.0571(11) 0.0294(9) 0.0202(10) 0.0115(8)
O2 0.1105(19) 0.1040(17) 0.0831(15) 0.0813(16) 0.0258(14) 0.0134(13)
O3 0.0686(13) 0.1128(17) 0.0733(14) 0.0309(13) 0.0430(12) 0.0325(13)
O4 0.0537(11) 0.0703(12) 0.0607(11) 0.0271(9) 0.0318(9) 0.0320(9)
O5 0.0760(14) 0.0595(12) 0.0927(16) 0.0183(11) 0.0235(12) 0.0318(11)
O6 0.1005(17) 0.1112(17) 0.0526(12) 0.0553(15) 0.0354(12) 0.0273(12)
C1 0.0458(14) 0.0532(15) 0.0497(14) 0.0235(12) 0.0181(12) 0.0117(12)
C2 0.0559(17) 0.0551(17) 0.085(2) 0.0228(14) 0.0286(16) 0.0143(15)
C3 0.075(2) 0.075(2) 0.104(3) 0.0336(19) 0.029(2) 0.000(2)
C4 0.089(3) 0.114(3) 0.060(2) 0.059(3) 0.015(2) -0.012(2)
C5 0.092(3) 0.151(4) 0.068(2) 0.064(3) 0.048(2) 0.045(2)
C6 0.076(2) 0.0726(19) 0.0649(18) 0.0319(16) 0.0324(16) 0.0268(16)
C7 0.0538(15) 0.0408(13) 0.0447(14) 0.0154(12) 0.0168(12) 0.0073(11)
C8 0.0569(16) 0.0627(16) 0.0510(15) 0.0227(14) 0.0290(13) 0.0149(13)
C9 0.0638(17) 0.0590(16) 0.0478(15) 0.0217(14) 0.0290(14) 0.0222(13)
C10 0.0443(14) 0.0683(17) 0.0475(15) 0.0178(13) 0.0183(12) 0.0217(13)
C11 0.0614(18) 0.105(2) 0.0680(19) 0.0298(18) 0.0360(16) 0.0418(18)
C12 0.063(2) 0.156(4) 0.072(2) 0.038(2) 0.0414(19) 0.031(3)
C13 0.062(2) 0.117(3) 0.083(3) 0.038(2) 0.023(2) -0.001(2)
C14 0.067(2) 0.074(2) 0.087(2) 0.0316(18) 0.0184(19) 0.0166(18)
C15 0.0528(16) 0.0693(18) 0.0613(17) 0.0215(14) 0.0236(14) 0.0239(15)
C16 0.0429(13) 0.0539(15) 0.0617(16) 0.0226(12) 0.0298(12) 0.0277(13)
C17 0.0530(15) 0.0466(14) 0.0678(18) 0.0251(12) 0.0291(14) 0.0199(13)
C18 0.0544(16) 0.0499(15) 0.0711(18) 0.0290(13) 0.0296(14) 0.0312(14)

loop_
_atom_type_symbol
_atom_type_description
_atom_type_scat_dispersion_real
_atom_type_scat_dispersion_imag
_atom_type_scat_source
C C 0.0033 0.0016 'International Tables Vol C Tables 4.2.6.8 and 6.1.1.4'
H H 0.0000 0.0000 'International Tables Vol C Tables 4.2.6.8 and 6.1.1.4'
O O 0.0106 0.0060 'International Tables Vol C Tables 4.2.6.8 and 6.1.1.4'
S S 0.1246 0.1234 'International Tables Vol C Tables 4.2.6.8 and 6.1.1.4'

loop_
_geom_angle_atom_site_label_1
_geom_angle_atom_site_label_2
_geom_angle_atom_site_label_3
_geom_angle_site_symmetry_1
_geom_angle
_geom_angle_publ_flag
O2 S1 O3 . 119.80(16) ?
O2 S1 O1 . 102.82(13) ?
O3 S1 O1 . 109.63(12) ?
O2 S1 C1 . 110.41(13) ?
O3 S1 C1 . 109.39(14) ?
O1 S1 C1 . 103.39(11) yes
O6 S2 O5 . 120.76(15) ?
O6 S2 O4 . 102.61(12) ?
O5 S2 O4 . 108.61(12) ?
O6 S2 C10 . 110.20(13) ?
O5 S2 C10 . 109.64(14) ?
O4 S2 C10 . 103.41(11) yes
C7 O1 S1 . 118.97(15) ?
C16 O4 S2 . 119.64(14) ?
C2 C1 C6 . 122.1(3) ?
C2 C1 S1 . 117.9(2) ?
C6 C1 S1 . 120.0(2) ?
C3 C2 C1 . 119.3(3) ?
C3 C2 H2 . 120.4 ?
C1 C2 H2 . 120.4 ?
C4 C3 C2 . 120.7(4) ?
C4 C3 H3 . 119.6 ?
C2 C3 H3 . 119.6 ?
C3 C4 C5 . 121.1(3) ?
C3 C4 H4 . 119.4 ?
C5 C4 H4 . 119.4 ?
C4 C5 C6 . 119.3(3) ?
C4 C5 H5 . 120.4 ?
C6 C5 H5 . 120.4 ?
C1 C6 C5 . 117.5(3) ?
C1 C6 H6 . 121.2 ?
C5 C6 H6 . 121.2 ?
C9 C7 C8 2_677 122.3(2) ?
C9 C7 O1 2_677 117.5(2) ?
C8 C7 O1 . 120.1(2) ?
C7 C8 C9 . 118.7(2) ?
C7 C8 H8 . 120.6 ?
C9 C8 H8 . 120.6 ?
C7 C9 C8 2_677 119.0(2) ?
C7 C9 H9 2_677 120.5 ?
C8 C9 H9 . 120.5 ?
C11 C10 C15 . 120.6(3) ?
C11 C10 S2 . 119.8(2) ?
C15 C10 S2 . 119.6(2) ?
C10 C11 C12 . 118.3(3) ?
C10 C11 H11 . 120.8 ?
C12 C11 H11 . 120.8 ?
C13 C12 C11 . 120.8(3) ?
C13 C12 H12 . 119.6 ?
C11 C12 H12 . 119.6 ?
C14 C13 C12 . 120.3(4) ?
C14 C13 H13 . 119.8 ?
C12 C13 H13 . 119.8 ?
C13 C14 C15 . 119.9(4) ?
C13 C14 H14 . 120.0 ?
C15 C14 H14 . 120.0 ?
C14 C15 C10 . 119.9(3) ?
C14 C15 H15 . 120.0 ?
C10 C15 H15 . 120.0 ?
C18 C16 C17 2_565 122.4(2) ?
C18 C16 O4 2_565 117.6(2) ?
C17 C16 O4 . 119.9(2) ?
C16 C17 C18 . 118.7(2) ?
C16 C17 H17 . 120.6 ?
C18 C17 H17 . 120.6 ?
C16 C18 C17 2_565 118.9(2) ?
C16 C18 H18 2_565 120.5 ?
C17 C18 H18 . 120.5 ?

loop_
_geom_bond_atom_site_label_1
_geom_bond_atom_site_label_2
_geom_bond_site_symmetry_2
_geom_bond_distance
_geom_bond_publ_flag
S1 O2 . 1.409(2) ?
S1 O3 . 1.423(2) ?
S1 O1 . 1.599(2) yes
S1 C1 . 1.750(3) yes
S2 O6 . 1.414(2) ?
S2 O5 . 1.417(2) ?
S2 O4 . 1.6001(19) yes
S2 C10 . 1.748(3) yes
O1 C7 . 1.415(3) ?
O4 C16 . 1.417(3) ?
C1 C2 . 1.371(4) ?
C1 C6 . 1.372(4) ?
C2 C3 . 1.351(5) ?
C2 H2 . 0.9300 ?
C3 C4 . 1.341(5) ?
C3 H3 . 0.9300 ?
C4 C5 . 1.384(6) ?
C4 H4 . 0.9300 ?
C5 C6 . 1.396(5) ?
C5 H5 . 0.9300 ?
C6 H6 . 0.9300 ?
C7 C9 2_677 1.370(4) ?
C7 C8 . 1.373(3) ?
C8 C9 . 1.377(4) ?
C8 H8 . 0.9300 ?
C9 C7 2_677 1.370(4) ?
C9 H9 . 0.9300 ?
C10 C11 . 1.379(4) ?
C10 C15 . 1.382(4) ?
C11 C12 . 1.386(5) ?
C11 H11 . 0.9300 ?
C12 C13 . 1.367(6) ?
C12 H12 . 0.9300 ?
C13 C14 . 1.367(5) ?
C13 H13 . 0.9300 ?
C14 C15 . 1.370(4) ?
C14 H14 . 0.9300 ?
C15 H15 . 0.9300 ?
C16 C18 2_565 1.369(4) ?
C16 C17 . 1.373(3) ?
C17 C18 . 1.379(4) ?
C17 H17 . 0.9300 ?
C18 C16 2_565 1.369(4) ?
C18 H18 . 0.9300 ?

loop_
_geom_hbond_atom_site_label_D
_geom_hbond_atom_site_label_H
_geom_hbond_atom_site_label_A
_geom_hbond_site_symmetry_A
_geom_hbond_distance_DH
_geom_hbond_distance_HA
_geom_hbond_distance_DA
_geom_hbond_angle_DHA
C2 H2 O3 . 0.93 2.48 2.875(4) 105.9
C11 H11 O5 . 0.93 2.58 2.932(4) 103.0
C17 H17 O2 2_576 0.93 2.468 3.329(5) 154.1
C15 H15 O6 2_666 0.93 2.560 3.274(5) 134.0

loop_
_geom_torsion_atom_site_label_1
_geom_torsion_atom_site_label_2
_geom_torsion_atom_site_label_3
_geom_torsion_atom_site_label_4
_geom_torsion_site_symmetry_1
_geom_torsion_site_symmetry_4
_geom_torsion
_geom_torsion_publ_flag
O2 S1 O1 C7 . . 178.48(18) ?
O3 S1 O1 C7 . . 50.0(2) ?
C1 S1 O1 C7 . . -66.6(2) yes
O6 S2 O4 C16 . . 175.39(19) ?
O5 S2 O4 C16 . . 46.5(2) ?
C10 S2 O4 C16 . . -70.0(2) yes
O2 S1 C1 C2 . . -124.9(2) ?
O3 S1 C1 C2 . . 8.9(3) ?
O1 S1 C1 C2 . . 125.7(2) ?
O2 S1 C1 C6 . . 53.7(3) ?
O3 S1 C1 C6 . . -172.5(2) ?
O1 S1 C1 C6 . . -55.7(2) ?
C6 C1 C2 C3 . . -1.6(4) ?
S1 C1 C2 C3 . . 176.9(2) ?
C1 C2 C3 C4 . . 1.1(5) ?
C2 C3 C4 C5 . . 0.6(6) ?
C3 C4 C5 C6 . . -1.8(6) ?
C2 C1 C6 C5 . . 0.4(4) ?
S1 C1 C6 C5 . . -178.1(2) ?
C4 C5 C6 C1 . . 1.3(5) ?
S1 O1 C7 C9 . 2_677 109.3(2) ?
S1 O1 C7 C8 . . -74.8(3) ?
C9 C7 C8 C9 2_677 . -0.5(4) ?
O1 C7 C8 C9 . . -176.3(2) ?
C7 C8 C9 C7 . 2_677 0.5(4) ?
O6 S2 C10 C11 . . -150.7(2) ?
O5 S2 C10 C11 . . -15.4(3) ?
O4 S2 C10 C11 . . 100.2(2) ?
O6 S2 C10 C15 . . 28.9(3) ?
O5 S2 C10 C15 . . 164.2(2) ?
O4 S2 C10 C15 . . -80.1(2) ?
C15 C10 C11 C12 . . 1.0(4) ?
S2 C10 C11 C12 . . -179.4(2) ?
C10 C11 C12 C13 . . -1.3(5) ?
C11 C12 C13 C14 . . 1.0(6) ?
C12 C13 C14 C15 . . -0.3(5) ?
C13 C14 C15 C10 . . 0.0(5) ?
C11 C10 C15 C14 . . -0.4(4) ?
S2 C10 C15 C14 . . 180.0(2) ?
S2 O4 C16 C18 . 2_565 107.8(2) ?
S2 O4 C16 C17 . . -76.4(3) ?
C18 C16 C17 C18 2_565 . -0.2(4) ?
O4 C16 C17 C18 . . -175.8(2) ?
C16 C17 C18 C16 . 2_565 0.2(4) ?
